data_7025084
loop_
_publ_author_name
'Li, Ni-Ya'
'Ren, Zhi-Gang'
'Liu, Dong'
'Yuan, Rong-Xin'
'Wei, Li-Pei'
'Zhang, Liang'
'Li, Hong-Xi'
'Lang, Jian-Ping'

_publ_section_title
;
 Construction of [Ag2X2]-based complexes from reactions of Ag(I) salts
 with N-diphenylphosphanylmethyl-4-aminopyridine: isolation, structures,
 and luminescent properties.
;
_journal_issue 17
_journal_name_full 'Dalton transactions (Cambridge, England : 2003)'
_journal_page_first 4213
_journal_page_last 4222
_journal_paper_doi 10.1039/b925081f
_journal_volume 39
_journal_year 2010
_chemical_formula_moiety '(C36 H32 Ag2 Cl2 N4 P2), (C0.50 Cl), (C0.50 O0.50)'
_chemical_formula_sum 'C37 H32 Ag2 Cl3 N4 O0.5 P2'
_chemical_formula_weight 924.70
_chemical_name_systematic
;
?
;
_space_group_IT_number 33
_symmetry_cell_setting orthorhombic
_symmetry_space_group_name_Hall 'P 2c -2n'
_symmetry_space_group_name_H-M 'P n a 21'
_atom_sites_solution_hydrogens geom
_atom_sites_solution_primary direct
_atom_sites_solution_secondary difmap
_audit_creation_method SHELXL-97
_cell_angle_alpha 90.00
_cell_angle_beta 90.00
_cell_angle_gamma 90.00
_cell_formula_units_Z 4
_cell_length_a 19.128(4)
_cell_length_b 14.406(3)
_cell_length_c 15.244(3)
_cell_measurement_reflns_used 14178
_cell_measurement_temperature 223(2)
_cell_measurement_theta_max 27.5709
_cell_measurement_theta_min 3.0219
_cell_volume 4200.6(15)
_computing_cell_refinement 'CrystalClear, Ver. 1.30 (Rigaku/MSC, 2001)'
_computing_data_collection 'CrystalClear, Ver. 1.30 (Rigaku/MSC, 2001)'
_computing_data_reduction 'CrystalStructure, Ver. 3.60 (Rigaku/MSC, 2004)'
_computing_molecular_graphics 'ORTEPII (Johnson, 1976)'
_computing_publication_material SHELXL9
_computing_structure_refinement 'SHELXL-97 (Sheldrick, 1997)'
_computing_structure_solution 'SHELXS-97 (Sheldrick, 1990)'
_diffrn_ambient_temperature 223(2)
_diffrn_measured_fraction_theta_full 0.995
_diffrn_measured_fraction_theta_max 0.995
_diffrn_measurement_device_type 'Rigaku MercuryCCD area detector'
_diffrn_measurement_method \w
_diffrn_radiation_monochromator graphite
_diffrn_radiation_source 'fine-focus sealed tube'
_diffrn_radiation_type MoK\a
_diffrn_radiation_wavelength 0.71073
_diffrn_reflns_av_R_equivalents 0.0979
_diffrn_reflns_av_sigmaI/netI 0.1365
_diffrn_reflns_limit_h_max 22
_diffrn_reflns_limit_h_min -20
_diffrn_reflns_limit_k_max 16
_diffrn_reflns_limit_k_min -17
_diffrn_reflns_limit_l_max 14
_diffrn_reflns_limit_l_min -18
_diffrn_reflns_number 19395
_diffrn_reflns_theta_full 25.00
_diffrn_reflns_theta_max 25.00
_diffrn_reflns_theta_min 3.02
_diffrn_standards_decay_% 0
_diffrn_standards_interval_count 0
_diffrn_standards_interval_time 0
_diffrn_standards_number 0
_exptl_absorpt_coefficient_mu 1.230
_exptl_absorpt_correction_T_max 0.8766
_exptl_absorpt_correction_T_min 0.7325
_exptl_absorpt_correction_type multi-scan
_exptl_absorpt_process_details 'Jacobson, R. (1998) Private communication to Rigaku Company, Tokyo, Japan.'
_exptl_crystal_colour colorless
_exptl_crystal_density_diffrn 1.462
_exptl_crystal_density_method 'not measured'
_exptl_crystal_description block
_exptl_crystal_F_000 1844
_exptl_crystal_size_max 0.27
_exptl_crystal_size_mid 0.12
_exptl_crystal_size_min 0.11
_refine_diff_density_max 1.363
_refine_diff_density_min -0.750
_refine_diff_density_rms 0.180
_refine_ls_abs_structure_details 'Flack H D (1983), Acta Cryst. A39, 876-881'
_refine_ls_abs_structure_Flack 0.05(11)
_refine_ls_extinction_method none
_refine_ls_goodness_of_fit_ref 1.198
_refine_ls_hydrogen_treatment constr
_refine_ls_matrix_type full
_refine_ls_number_parameters 297
_refine_ls_number_reflns 6254
_refine_ls_number_restraints 295
_refine_ls_restrained_S_all 1.173
_refine_ls_R_factor_all 0.1555
_refine_ls_R_factor_gt 0.1126
_refine_ls_shift/su_max 0.000
_refine_ls_shift/su_mean 0.000
_refine_ls_structure_factor_coef Fsqd
_refine_ls_weighting_details 'calc w=1/[\s^2^(Fo^2^)+(0.0952P)^2^+21.2648P] where P=(Fo^2^+2Fc^2^)/3'
_refine_ls_weighting_scheme calc
_refine_ls_wR_factor_gt 0.2467
_refine_ls_wR_factor_ref 0.2728
_reflns_number_gt 4001
_reflns_number_total 6254
_reflns_threshold_expression >2sigma(I)
_cod_data_source_file b925081f.txt
_cod_data_source_block '[{Ag2Cl2(dppmapy)2}.0.5MeOH.0.5CH2Cl2]n'
_cod_original_cell_volume 4200.7(15)
_cod_original_formula_sum 'C37 H32 Ag2 Cl3 N4 O0.50 P2'
_cod_database_code 7025084

loop_
_symmetry_equiv_pos_as_xyz
'x, y, z'
'-x, -y, z+1/2'
'x+1/2, -y+1/2, z'
'-x+1/2, y+1/2, z+1/2'

loop_
_atom_site_label
_atom_site_type_symbol
_atom_site_fract_x
_atom_site_fract_y
_atom_site_fract_z
_atom_site_U_iso_or_equiv
_atom_site_adp_type
_atom_site_occupancy
_atom_site_symmetry_multiplicity
_atom_site_calc_flag
_atom_site_refinement_flags
Ag1 Ag 0.62803(7) 0.83967(11) 0.4525(5) 0.0672(5) Uani 1 1 d .
Ag2 Ag 0.56144(7) 0.66733(13) 0.2940(5) 0.0872(7) Uani 1 1 d .
P1 P 0.5513(2) 0.9306(4) 0.5397(6) 0.0526(13) Uani 1 1 d .
P2 P 0.6379(3) 0.5678(5) 0.2144(7) 0.0690(17) Uani 1 1 d .
Cl1 Cl 0.5660(2) 0.6614(4) 0.4657(7) 0.0729(17) Uani 1 1 d .
Cl2 Cl 0.6227(2) 0.8427(4) 0.2802(6) 0.0675(15) Uani 1 1 d .
N1 N 0.2404(8) 0.7103(11) 0.4649(12) 0.077(5) Uani 1 1 d DU
N2 N 0.4431(9) 0.8137(12) 0.5132(12) 0.063(5) Uani 1 1 d .
N3 N 0.9503(7) 0.7835(12) 0.2734(13) 0.065(5) Uani 1 1 d .
N4 N 0.7478(8) 0.6836(12) 0.2405(14) 0.072(6) Uani 1 1 d .
C1 C 0.3761(10) 0.7818(15) 0.4946(10) 0.058(5) Uani 1 1 d DU
C2 C 0.3187(10) 0.8404(14) 0.4905(8) 0.061(4) Uani 1 1 d DU
H2 H 0.3240 0.9048 0.4975 0.073 Uiso 1 1 calc R
C3 C 0.2534(11) 0.8015(14) 0.4757(9) 0.055(5) Uani 1 1 d DU
H3 H 0.2151 0.8422 0.4729 0.066 Uiso 1 1 calc R
C4 C 0.2961(11) 0.6573(15) 0.4692(13) 0.085(7) Uani 1 1 d DU
H4 H 0.2894 0.5932 0.4619 0.102 Uiso 1 1 calc R
C5 C 0.3645(12) 0.6880(16) 0.4836(12) 0.075(6) Uani 1 1 d DU
H5 H 0.4019 0.6456 0.4857 0.090 Uiso 1 1 calc R
C6 C 0.4555(10) 0.9114(13) 0.5135(17) 0.067(6) Uani 1 1 d U
H6A H 0.4262 0.9416 0.5577 0.081 Uiso 1 1 calc R
H6B H 0.4443 0.9378 0.4560 0.081 Uiso 1 1 calc R
C7 C 0.5595(11) 0.912(2) 0.6574(19) 0.086(3) Uani 1 1 d U
C8 C 0.6154(12) 0.8581(19) 0.6860(18) 0.086(3) Uani 1 1 d U
H8 H 0.6460 0.8318 0.6447 0.103 Uiso 1 1 calc R
C9 C 0.6260(11) 0.8425(17) 0.7740(17) 0.086(3) Uani 1 1 d U
H9 H 0.6644 0.8075 0.7936 0.103 Uiso 1 1 calc R
C10 C 0.5783(12) 0.8800(17) 0.8335(17) 0.086(3) Uani 1 1 d U
H10 H 0.5873 0.8747 0.8939 0.103 Uiso 1 1 calc R
C11 C 0.5222(11) 0.9218(17) 0.8077(18) 0.086(3) Uani 1 1 d U
H11 H 0.4879 0.9388 0.8488 0.103 Uiso 1 1 calc R
C12 C 0.5125(12) 0.9419(18) 0.7190(18) 0.086(3) Uani 1 1 d U
H12 H 0.4731 0.9762 0.7014 0.103 Uiso 1 1 calc R
C13 C 0.5594(11) 1.0576(16) 0.5286(12) 0.084(3) Uani 1 1 d DU
C14 C 0.6171(12) 1.0966(15) 0.5020(11) 0.084(3) Uani 1 1 d DU
H14 H 0.6540 1.0583 0.4833 0.101 Uiso 1 1 calc R
C15 C 0.6265(12) 1.1902(15) 0.4999(12) 0.084(3) Uani 1 1 d DU
H15 H 0.6686 1.2169 0.4804 0.101 Uiso 1 1 calc R
C16 C 0.5681(11) 1.2467(16) 0.5293(13) 0.084(3) Uani 1 1 d DU
H16 H 0.5729 1.3116 0.5289 0.101 Uiso 1 1 calc R
C17 C 0.5100(12) 1.2113(15) 0.5561(14) 0.084(3) Uani 1 1 d DU
H17 H 0.4730 1.2494 0.5747 0.101 Uiso 1 1 calc R
C18 C 0.5038(12) 1.1164(15) 0.5566(14) 0.084(3) Uani 1 1 d DU
H18 H 0.4618 1.0895 0.5761 0.101 Uiso 1 1 calc R
C19 C 0.8129(10) 0.7136(15) 0.2502(17) 0.071(3) Uani 1 1 d U
C20 C 0.8735(9) 0.6576(15) 0.2654(16) 0.071(3) Uani 1 1 d U
H20 H 0.8671 0.5932 0.2705 0.085 Uiso 1 1 calc R
C21 C 0.9387(10) 0.6908(16) 0.2730(18) 0.071(3) Uani 1 1 d U
H21 H 0.9766 0.6495 0.2780 0.085 Uiso 1 1 calc R
C22 C 0.8934(9) 0.8404(15) 0.2660(16) 0.071(3) Uani 1 1 d U
H22 H 0.9017 0.9046 0.2679 0.085 Uiso 1 1 calc R
C23 C 0.8274(11) 0.8135(15) 0.2565(19) 0.088(9) Uani 1 1 d U
H23 H 0.7910 0.8573 0.2538 0.106 Uiso 1 1 calc R
C24 C 0.7318(8) 0.5868(13) 0.2385(16) 0.066(6) Uani 1 1 d U
H24A H 0.7434 0.5589 0.2953 0.079 Uiso 1 1 calc R
H24B H 0.7603 0.5563 0.1934 0.079 Uiso 1 1 calc R
C25 C 0.6301(14) 0.448(2) 0.2316(18) 0.123(5) Uani 1 1 d DU
C26 C 0.5750(13) 0.4096(18) 0.2777(16) 0.123(5) Uani 1 1 d DU
H26 H 0.5413 0.4502 0.3008 0.148 Uiso 1 1 calc R
C27 C 0.5661(13) 0.3178(18) 0.2920(19) 0.123(5) Uani 1 1 d DU
H27 H 0.5273 0.2967 0.3240 0.148 Uiso 1 1 calc R
C28 C 0.6137(12) 0.2558(19) 0.2599(19) 0.123(5) Uani 1 1 d DU
H28 H 0.6069 0.1921 0.2703 0.148 Uiso 1 1 calc R
C29 C 0.6712(14) 0.2840(19) 0.2126(19) 0.123(5) Uani 1 1 d DU
H29 H 0.7042 0.2418 0.1902 0.148 Uiso 1 1 calc R
C30 C 0.6773(15) 0.382(2) 0.2002(19) 0.123(5) Uani 1 1 d DU
H30 H 0.7161 0.4034 0.1683 0.148 Uiso 1 1 calc R
C31 C 0.6309(10) 0.5787(15) 0.0992(19) 0.101(3) Uani 1 1 d DU
C32 C 0.5689(11) 0.5475(14) 0.0572(16) 0.101(3) Uani 1 1 d DU
H32 H 0.5345 0.5177 0.0910 0.122 Uiso 1 1 calc R
C33 C 0.5573(11) 0.5595(14) -0.0311(15) 0.101(3) Uani 1 1 d DU
H33 H 0.5155 0.5377 -0.0561 0.122 Uiso 1 1 calc R
C34 C 0.6066(9) 0.6032(14) -0.0842(18) 0.101(3) Uani 1 1 d DU
H34 H 0.5978 0.6108 -0.1445 0.122 Uiso 1 1 calc R
C35 C 0.6686(10) 0.6357(14) -0.0481(17) 0.101(3) Uani 1 1 d DU
H35 H 0.7026 0.6655 -0.0827 0.122 Uiso 1 1 calc R
C36 C 0.6786(13) 0.6222(14) 0.0425(16) 0.101(3) Uani 1 1 d DU
H36 H 0.7205 0.6441 0.0671 0.122 Uiso 1 1 calc R
C38 C 0.725(3) 0.869(4) 0.998(4) 0.14(2) Uiso 0.50 1 d PD
Cl4 Cl 0.677(3) 0.924(3) 1.080(3) 0.31(2) Uiso 0.50 1 d PD
Cl3 Cl 0.791(3) 0.937(4) 0.951(5) 0.44(3) Uiso 0.50 1 d PD
O1 O 0.603(2) 0.559(3) 0.647(3) 0.130(14) Uiso 0.50 1 d PD
C37 C 0.674(3) 0.575(6) 0.671(5) 0.15(3) Uiso 0.50 1 d PD

loop_
_atom_site_aniso_label
_atom_site_aniso_U_11
_atom_site_aniso_U_22
_atom_site_aniso_U_33
_atom_site_aniso_U_23
_atom_site_aniso_U_13
_atom_site_aniso_U_12
Ag1 0.0369(7) 0.0762(9) 0.0886(11) -0.0080(13) 0.0031(8) 0.0059(7)
Ag2 0.0354(7) 0.0919(12) 0.1342(18) -0.0300(16) 0.0019(9) 0.0103(8)
P1 0.032(2) 0.056(3) 0.070(4) -0.001(3) -0.006(2) -0.003(2)
P2 0.032(2) 0.078(4) 0.098(5) -0.011(4) 0.005(3) -0.004(3)
Cl1 0.040(2) 0.071(3) 0.108(5) 0.013(4) 0.002(3) 0.002(2)
Cl2 0.038(2) 0.074(3) 0.090(4) -0.017(4) -0.003(2) 0.001(2)
N1 0.043(7) 0.065(7) 0.123(14) 0.002(11) 0.007(10) -0.005(6)
N2 0.061(11) 0.074(11) 0.054(11) -0.005(9) -0.020(8) -0.023(9)
N3 0.031(7) 0.075(11) 0.090(14) -0.011(11) -0.009(8) 0.005(7)
N4 0.024(7) 0.069(11) 0.121(16) -0.020(11) -0.003(9) 0.008(8)
C1 0.046(8) 0.080(9) 0.048(11) -0.019(10) -0.013(8) -0.001(7)
C2 0.056(8) 0.065(9) 0.061(11) -0.022(10) -0.007(8) 0.002(6)
C3 0.053(8) 0.062(7) 0.051(12) -0.005(9) -0.006(8) -0.001(7)
C4 0.051(8) 0.061(9) 0.144(19) -0.021(13) -0.002(12) 0.001(6)
C5 0.050(8) 0.076(9) 0.099(17) -0.017(12) -0.021(11) 0.009(9)
C6 0.037(10) 0.060(12) 0.106(18) -0.001(12) -0.010(10) -0.003(9)
C7 0.059(5) 0.109(8) 0.089(7) 0.011(7) -0.009(5) -0.006(5)
C8 0.059(5) 0.109(8) 0.089(7) 0.011(7) -0.009(5) -0.006(5)
C9 0.059(5) 0.109(8) 0.089(7) 0.011(7) -0.009(5) -0.006(5)
C10 0.059(5) 0.109(8) 0.089(7) 0.011(7) -0.009(5) -0.006(5)
C11 0.059(5) 0.109(8) 0.089(7) 0.011(7) -0.009(5) -0.006(5)
C12 0.059(5) 0.109(8) 0.089(7) 0.011(7) -0.009(5) -0.006(5)
C13 0.063(5) 0.065(5) 0.125(8) 0.001(6) -0.004(5) -0.010(4)
C14 0.063(5) 0.065(5) 0.125(8) 0.001(6) -0.004(5) -0.010(4)
C15 0.063(5) 0.065(5) 0.125(8) 0.001(6) -0.004(5) -0.010(4)
C16 0.063(5) 0.065(5) 0.125(8) 0.001(6) -0.004(5) -0.010(4)
C17 0.063(5) 0.065(5) 0.125(8) 0.001(6) -0.004(5) -0.010(4)
C18 0.063(5) 0.065(5) 0.125(8) 0.001(6) -0.004(5) -0.010(4)
C19 0.035(5) 0.075(6) 0.102(9) -0.022(7) -0.004(5) 0.004(5)
C20 0.035(5) 0.075(6) 0.102(9) -0.022(7) -0.004(5) 0.004(5)
C21 0.035(5) 0.075(6) 0.102(9) -0.022(7) -0.004(5) 0.004(5)
C22 0.035(5) 0.075(6) 0.102(9) -0.022(7) -0.004(5) 0.004(5)
C23 0.037(9) 0.061(12) 0.17(3) 0.054(15) 0.016(13) 0.012(9)
C24 0.013(7) 0.068(12) 0.117(18) 0.007(12) 0.001(9) -0.004(8)
C25 0.081(7) 0.086(7) 0.202(13) 0.038(9) 0.028(8) -0.018(5)
C26 0.081(7) 0.086(7) 0.202(13) 0.038(9) 0.028(8) -0.018(5)
C27 0.081(7) 0.086(7) 0.202(13) 0.038(9) 0.028(8) -0.018(5)
C28 0.081(7) 0.086(7) 0.202(13) 0.038(9) 0.028(8) -0.018(5)
C29 0.081(7) 0.086(7) 0.202(13) 0.038(9) 0.028(8) -0.018(5)
C30 0.081(7) 0.086(7) 0.202(13) 0.038(9) 0.028(8) -0.018(5)
C31 0.077(6) 0.126(8) 0.102(8) -0.016(8) -0.008(6) -0.025(6)
C32 0.077(6) 0.126(8) 0.102(8) -0.016(8) -0.008(6) -0.025(6)
C33 0.077(6) 0.126(8) 0.102(8) -0.016(8) -0.008(6) -0.025(6)
C34 0.077(6) 0.126(8) 0.102(8) -0.016(8) -0.008(6) -0.025(6)
C35 0.077(6) 0.126(8) 0.102(8) -0.016(8) -0.008(6) -0.025(6)
C36 0.077(6) 0.126(8) 0.102(8) -0.016(8) -0.008(6) -0.025(6)

loop_
_atom_type_symbol
_atom_type_description
_atom_type_scat_dispersion_real
_atom_type_scat_dispersion_imag
_atom_type_scat_source
C C 0.0033 0.0016 'International Tables Vol C Tables 4.2.6.8 and 6.1.1.4'
H H 0.0000 0.0000 'International Tables Vol C Tables 4.2.6.8 and 6.1.1.4'
N N 0.0061 0.0033 'International Tables Vol C Tables 4.2.6.8 and 6.1.1.4'
O O 0.0106 0.0060 'International Tables Vol C Tables 4.2.6.8 and 6.1.1.4'
P P 0.1023 0.0942 'International Tables Vol C Tables 4.2.6.8 and 6.1.1.4'
Cl Cl 0.1484 0.1585 'International Tables Vol C Tables 4.2.6.8 and 6.1.1.4'
Ag Ag -0.8971 1.1015 'International Tables Vol C Tables 4.2.6.8 and 6.1.1.4'

loop_
_geom_angle_atom_site_label_1
_geom_angle_atom_site_label_2
_geom_angle_atom_site_label_3
_geom_angle
_geom_angle_site_symmetry_1
_geom_angle_site_symmetry_3
N1 Ag1 P1 135.4(4) 3_565 .
N1 Ag1 Cl2 97.2(4) 3_565 .
P1 Ag1 Cl2 121.72(18) . .
N1 Ag1 Cl1 95.9(4) 3_565 .
P1 Ag1 Cl1 101.63(17) . .
Cl2 Ag1 Cl1 94.0(2) . .
N3 Ag2 P2 134.0(5) 3_465 .
N3 Ag2 Cl1 100.4(5) 3_465 .
P2 Ag2 Cl1 117.9(2) . .
N3 Ag2 Cl2 95.7(4) 3_465 .
P2 Ag2 Cl2 104.39(19) . .
Cl1 Ag2 Cl2 95.21(19) . .
C7 P1 C13 103.1(11) . .
C7 P1 C6 105.6(11) . .
C13 P1 C6 101.9(9) . .
C7 P1 Ag1 114.8(9) . .
C13 P1 Ag1 116.4(8) . .
C6 P1 Ag1 113.5(7) . .
C25 P2 C31 103.2(12) . .
C25 P2 C24 101.4(11) . .
C31 P2 C24 104.9(10) . .
C25 P2 Ag2 117.7(11) . .
C31 P2 Ag2 114.0(7) . .
C24 P2 Ag2 114.0(7) . .
Ag2 Cl1 Ag1 85.05(19) . .
Ag1 Cl2 Ag2 85.74(19) . .
C4 N1 C3 114.2(18) . .
C4 N1 Ag1 126.0(14) . 3_465
C3 N1 Ag1 119.6(13) . 3_465
C1 N2 C6 118.7(18) . .
C21 N3 C22 117.4(17) . .
C21 N3 Ag2 117.6(12) . 3_565
C22 N3 Ag2 124.9(13) . 3_565
C19 N4 C24 121.4(16) . .
C5 C1 C2 118(2) . .
C5 C1 N2 120(2) . .
C2 C1 N2 123(2) . .
C1 C2 C3 118(2) . .
C1 C2 H2 120.8 . .
C3 C2 H2 120.8 . .
N1 C3 C2 125(2) . .
N1 C3 H3 117.3 . .
C2 C3 H3 117.3 . .
N1 C4 C5 126(2) . .
N1 C4 H4 117.1 . .
C5 C4 H4 117.1 . .
C1 C5 C4 119(2) . .
C1 C5 H5 120.7 . .
C4 C5 H5 120.7 . .
N2 C6 P1 107.8(13) . .
N2 C6 H6A 110.1 . .
P1 C6 H6A 110.1 . .
N2 C6 H6B 110.1 . .
P1 C6 H6B 110.1 . .
H6A C6 H6B 108.5 . .
C12 C7 C8 118(3) . .
C12 C7 P1 125.2(19) . .
C8 C7 P1 117(2) . .
C9 C8 C7 121(3) . .
C9 C8 H8 119.7 . .
C7 C8 H8 119.7 . .
C8 C9 C10 118(2) . .
C8 C9 H9 120.8 . .
C10 C9 H9 120.8 . .
C11 C10 C9 122(3) . .
C11 C10 H10 119.1 . .
C9 C10 H10 119.1 . .
C10 C11 C12 120(3) . .
C10 C11 H11 119.9 . .
C12 C11 H11 119.9 . .
C7 C12 C11 121(2) . .
C7 C12 H12 119.5 . .
C11 C12 H12 119.5 . .
C14 C13 C18 118(2) . .
C14 C13 P1 121.9(19) . .
C18 C13 P1 120.0(17) . .
C13 C14 C15 123(2) . .
C13 C14 H14 118.4 . .
C15 C14 H14 118.4 . .
C14 C15 C16 116(2) . .
C14 C15 H15 121.8 . .
C16 C15 H15 121.8 . .
C17 C16 C15 123(2) . .
C17 C16 H16 118.7 . .
C15 C16 H16 118.7 . .
C16 C17 C18 118(2) . .
C16 C17 H17 121.0 . .
C18 C17 H17 121.0 . .
C17 C18 C13 122(2) . .
C17 C18 H18 119.1 . .
C13 C18 H18 119.1 . .
N4 C19 C20 126(2) . .
N4 C19 C23 120.3(19) . .
C20 C19 C23 112.8(18) . .
C21 C20 C19 125(2) . .
C21 C20 H20 117.7 . .
C19 C20 H20 117.7 . .
C20 C21 N3 120.3(19) . .
C20 C21 H21 119.9 . .
N3 C21 H21 119.9 . .
C23 C22 N3 126(2) . .
C23 C22 H22 116.9 . .
N3 C22 H22 116.9 . .
C22 C23 C19 118(2) . .
C22 C23 H23 120.9 . .
C19 C23 H23 120.9 . .
N4 C24 P2 110.8(12) . .
N4 C24 H24A 109.5 . .
P2 C24 H24A 109.5 . .
N4 C24 H24B 109.5 . .
P2 C24 H24B 109.5 . .
H24A C24 H24B 108.1 . .
C26 C25 C30 113(3) . .
C26 C25 P2 123(2) . .
C30 C25 P2 125(2) . .
C27 C26 C25 125(3) . .
C27 C26 H26 117.5 . .
C25 C26 H26 117.5 . .
C26 C27 C28 120(3) . .
C26 C27 H27 120.1 . .
C28 C27 H27 120.1 . .
C27 C28 C29 122(3) . .
C27 C28 H28 119.1 . .
C29 C28 H28 119.1 . .
C28 C29 C30 115(3) . .
C28 C29 H29 122.4 . .
C30 C29 H29 122.4 . .
C25 C30 C29 125(3) . .
C25 C30 H30 117.4 . .
C29 C30 H30 117.4 . .
C36 C31 C32 114(2) . .
C36 C31 P2 126.9(16) . .
C32 C31 P2 119.0(17) . .
C33 C32 C31 122(2) . .
C33 C32 H32 118.8 . .
C31 C32 H32 118.8 . .
C32 C33 C34 121(2) . .
C32 C33 H33 119.4 . .
C34 C33 H33 119.4 . .
C35 C34 C33 120(2) . .
C35 C34 H34 120.0 . .
C33 C34 H34 120.0 . .
C34 C35 C36 117(2) . .
C34 C35 H35 121.4 . .
C36 C35 H35 121.4 . .
C31 C36 C35 125(2) . .
C31 C36 H36 117.4 . .
C35 C36 H36 117.4 . .
Cl4 C38 Cl3 114(4) . .

loop_
_geom_bond_atom_site_label_1
_geom_bond_atom_site_label_2
_geom_bond_distance
_geom_bond_site_symmetry_2
Ag1 N1 2.274(15) 3_565
Ag1 P1 2.374(6) .
Ag1 Cl2 2.629(7) .
Ag1 Cl1 2.836(6) .
Ag2 N3 2.262(14) 3_465
Ag2 P2 2.380(6) .
Ag2 Cl1 2.620(8) .
Ag2 Cl2 2.793(6) .
P1 C7 1.82(3) .
P1 C13 1.84(2) .
P1 C6 1.895(19) .
P2 C25 1.75(3) .
P2 C31 1.77(3) .
P2 C24 1.853(16) .
N1 C4 1.31(2) .
N1 C3 1.35(2) .
N1 Ag1 2.274(15) 3_465
N2 C1 1.39(2) .
N2 C6 1.43(2) .
N3 C21 1.35(3) .
N3 C22 1.37(2) .
N3 Ag2 2.262(14) 3_565
N4 C19 1.33(2) .
N4 C24 1.43(2) .
C1 C5 1.38(3) .
C1 C2 1.38(3) .
C2 C3 1.39(3) .
C2 H2 0.9400 .
C3 H3 0.9400 .
C4 C5 1.40(3) .
C4 H4 0.9400 .
C5 H5 0.9400 .
C6 H6A 0.9800 .
C6 H6B 0.9800 .
C7 C12 1.37(3) .
C7 C8 1.40(3) .
C8 C9 1.38(3) .
C8 H8 0.9400 .
C9 C10 1.39(3) .
C9 H9 0.9400 .
C10 C11 1.29(3) .
C10 H10 0.9400 .
C11 C12 1.39(3) .
C11 H11 0.9400 .
C12 H12 0.9400 .
C13 C14 1.30(3) .
C13 C18 1.42(3) .
C14 C15 1.36(3) .
C14 H14 0.9400 .
C15 C16 1.45(3) .
C15 H15 0.9400 .
C16 C17 1.29(3) .
C16 H16 0.9400 .
C17 C18 1.37(3) .
C17 H17 0.9400 .
C18 H18 0.9400 .
C19 C20 1.43(3) .
C19 C23 1.47(3) .
C20 C21 1.34(3) .
C20 H20 0.9400 .
C21 H21 0.9400 .
C22 C23 1.33(3) .
C22 H22 0.9400 .
C23 H23 0.9400 .
C24 H24A 0.9800 .
C24 H24B 0.9800 .
C25 C26 1.38(3) .
C25 C30 1.40(4) .
C26 C27 1.35(3) .
C26 H26 0.9400 .
C27 C28 1.37(3) .
C27 H27 0.9400 .
C28 C29 1.38(3) .
C28 H28 0.9400 .
C29 C30 1.43(4) .
C29 H29 0.9400 .
C30 H30 0.9400 .
C31 C36 1.405(17) .
C31 C32 1.420(16) .
C32 C33 1.374(16) .
C32 H32 0.9400 .
C33 C34 1.392(16) .
C33 H33 0.9400 .
C34 C35 1.390(16) .
C34 H34 0.9400 .
C35 C36 1.407(17) .
C35 H35 0.9400 .
C36 H36 0.9400 .
C38 Cl4 1.745(19) .
C38 Cl3 1.76(2) .
O1 C37 1.40(2) .
